data_4100315
loop_
_publ_author_name
'Bennett, Miriam V.'
'Stoian, Sebastian.'
'Bominaar, Emile L.'
'Munck, Eckard'
'Holm, R. H.'

_publ_section_title
;
Initial Members of the Family of Molecular Mid-Valent High-Nuclearity
Iron Nitrides:   [Fe4N2X10]4- and [Fe10N8X12]5- (X = Cl-, Br-)
;
_journal_name_full 'Journal of the American Chemical Society'
_journal_year 2005
_chemical_formula_sum 'C32 H80 Cl10 Fe4 N6'
_chemical_formula_weight 1126.92
_space_group_IT_number 14
_symmetry_cell_setting monoclinic
_symmetry_space_group_name_Hall '-P 2yn'
_symmetry_space_group_name_H-M 'P 1 21/n 1'
_cell_angle_alpha 90.00
_cell_angle_beta 111.403(4)
_cell_angle_gamma 90.00
_cell_formula_units_Z 2
_cell_length_a 13.513(3)
_cell_length_b 12.731(3)
_cell_length_c 16.728(4)
_cell_measurement_temperature 193(2)
_cell_volume 2679.3(10)
_diffrn_ambient_temperature 193(2)
_exptl_crystal_density_diffrn 1.397
_cod_depositor_comments
;
The following automatic conversions were performed:
'_symmetry_cell_setting' value 'Monoclinic' changed to 'monoclinic'
according to '/home/saulius/struct/CIF-dictionaries/cif_core.dic'
dictionary named 'cif_core.dic' version 2.4.1 from 2010-06-29.

Automatic conversion script
Id: cif_fix_enum 1527 2010-12-29 10:47:43Z saulius 
;
_cod_original_sg_symbol_H-M 'P 21/n'
_cod_database_code 4100315

loop_
_symmetry_equiv_pos_as_xyz
'x, y, z'
'-x+1/2, y+1/2, -z+1/2'
'-x, -y, -z'
'x-1/2, -y-1/2, z-1/2'

loop_
_atom_site_label
_atom_site_type_symbol
_atom_site_fract_x
_atom_site_fract_y
_atom_site_fract_z
_atom_site_U_iso_or_equiv
_atom_site_adp_type
_atom_site_occupancy
_atom_site_symmetry_multiplicity
_atom_site_calc_flag
_atom_site_refinement_flags
_atom_site_disorder_assembly
_atom_site_disorder_group
Fe1 Fe 0.575239(19) 0.56898(2) 0.010682(16) 0.02316(7) Uani 1 1 d . . .
Fe2 Fe 0.407615(19) 0.62319(2) 0.116837(16) 0.02245(7) Uani 1 1 d . . .
Cl1 Cl 0.56295(4) 0.70688(4) -0.07591(4) 0.04217(13) Uani 1 1 d . . .
Cl2 Cl 0.73897(4) 0.56702(4) 0.11207(3) 0.03491(11) Uani 1 1 d . . .
Cl3 Cl 0.47246(4) 0.78890(4) 0.14730(3) 0.03699(12) Uani 1 1 d . . .
Cl4 Cl 0.44879(4) 0.53540(4) 0.24319(3) 0.03204(11) Uani 1 1 d . . .
Cl5 Cl 0.22678(3) 0.63424(4) 0.06253(3) 0.03405(11) Uani 1 1 d . . .
N1 N 0.46102(12) 0.55913(12) 0.04880(10) 0.0254(3) Uani 1 1 d . . .
N2 N 0.77764(12) 0.56835(13) 0.37830(10) 0.0294(3) Uani 1 1 d . . .
N3 N 0.14745(12) 0.30945(13) 0.12511(11) 0.0320(4) Uani 1 1 d . . .
C1 C 0.72307(15) 0.65922(15) 0.31972(12) 0.0304(4) Uani 1 1 d . . .
H1A H 0.7349 0.6514 0.2650 0.036 Uiso 1 1 calc R . .
H1B H 0.6456 0.6537 0.3065 0.036 Uiso 1 1 calc R . .
C2 C 0.75902(19) 0.76778(17) 0.35490(16) 0.0465(6) Uani 1 1 d . . .
H2A H 0.7460 0.7777 0.4083 0.070 Uiso 1 1 calc R . .
H2B H 0.7193 0.8206 0.3128 0.070 Uiso 1 1 calc R . .
H2C H 0.8352 0.7755 0.3664 0.070 Uiso 1 1 calc R . .
C3 C 0.89722(15) 0.56914(18) 0.39927(14) 0.0401(5) Uani 1 1 d . . .
H3A H 0.9270 0.6338 0.4321 0.048 Uiso 1 1 calc R . .
H3B H 0.9288 0.5086 0.4371 0.048 Uiso 1 1 calc R . .
C4 C 0.93159(16) 0.56432(18) 0.32307(16) 0.0423(5) Uani 1 1 d . . .
H4A H 0.9015 0.5015 0.2890 0.063 Uiso 1 1 calc R . .
H4B H 1.0093 0.5613 0.3432 0.063 Uiso 1 1 calc R . .
H4C H 0.9063 0.6270 0.2875 0.063 Uiso 1 1 calc R . .
C5 C 0.72763(15) 0.46909(15) 0.33061(14) 0.0335(4) Uani 1 1 d . . .
H5A H 0.6500 0.4726 0.3170 0.040 Uiso 1 1 calc R . .
H5B H 0.7390 0.4677 0.2754 0.040 Uiso 1 1 calc R . .
C6 C 0.7684(2) 0.36742(18) 0.37718(19) 0.0527(6) Uani 1 1 d . . .
H6A H 0.8435 0.3587 0.3852 0.079 Uiso 1 1 calc R . .
H6B H 0.7273 0.3086 0.3433 0.079 Uiso 1 1 calc R . .
H6C H 0.7610 0.3688 0.4333 0.079 Uiso 1 1 calc R . .
C7 C 0.76366(17) 0.57680(19) 0.46416(13) 0.0412(5) Uani 1 1 d . . .
H7A H 0.8025 0.5181 0.5011 0.049 Uiso 1 1 calc R . .
H7B H 0.7971 0.6430 0.4923 0.049 Uiso 1 1 calc R . .
C8 C 0.65025(19) 0.5749(2) 0.45968(16) 0.0483(6) Uani 1 1 d . . .
H8A H 0.6102 0.6315 0.4219 0.072 Uiso 1 1 calc R . .
H8B H 0.6489 0.5850 0.5173 0.072 Uiso 1 1 calc R . .
H8C H 0.6180 0.5071 0.4368 0.072 Uiso 1 1 calc R . .
C9 C 0.24222(16) 0.36851(16) 0.18659(13) 0.0335(4) Uani 1 1 d . . .
H9A H 0.3065 0.3472 0.1755 0.040 Uiso 1 1 calc R . .
H9B H 0.2314 0.4446 0.1742 0.040 Uiso 1 1 calc R . .
C10 C 0.2621(2) 0.3509(2) 0.28085(15) 0.0489(6) Uani 1 1 d . . .
H10A H 0.1992 0.3722 0.2928 0.073 Uiso 1 1 calc R . .
H10B H 0.3234 0.3928 0.3160 0.073 Uiso 1 1 calc R . .
H10C H 0.2766 0.2763 0.2947 0.073 Uiso 1 1 calc R . .
C11 C 0.14604(15) 0.33284(17) 0.03550(13) 0.0329(4) Uani 1 1 d . . .
H11A H 0.1381 0.4096 0.0259 0.040 Uiso 1 1 calc R . .
H11B H 0.2159 0.3127 0.0335 0.040 Uiso 1 1 calc R . .
C12 C 0.06013(17) 0.2786(2) -0.03767(15) 0.0470(6) Uani 1 1 d . . .
H12A H 0.0669 0.2024 -0.0294 0.070 Uiso 1 1 calc R . .
H12B H 0.0676 0.2971 -0.0921 0.070 Uiso 1 1 calc R . .
H12C H -0.0098 0.3013 -0.0390 0.070 Uiso 1 1 calc R . .
C13 C 0.04422(16) 0.34374(19) 0.13456(16) 0.0425(5) Uani 1 1 d . . .
H13A H -0.0158 0.3092 0.0890 0.051 Uiso 1 1 calc R . .
H13B H 0.0445 0.3181 0.1905 0.051 Uiso 1 1 calc R . .
C14 C 0.02448(19) 0.4601(2) 0.12958(17) 0.0523(6) Uani 1 1 d . . .
H14A H 0.0752 0.4941 0.1807 0.078 Uiso 1 1 calc R . .
H14B H -0.0481 0.4739 0.1266 0.078 Uiso 1 1 calc R . .
H14C H 0.0335 0.4883 0.0781 0.078 Uiso 1 1 calc R . .
C15 C 0.15741(19) 0.19298(17) 0.14401(18) 0.0483(6) Uani 1 1 d . . .
H15A H 0.0952 0.1570 0.1019 0.058 Uiso 1 1 calc R . .
H15B H 0.1548 0.1814 0.2017 0.058 Uiso 1 1 calc R . .
C16 C 0.2575(2) 0.14241(19) 0.1412(2) 0.0592(7) Uani 1 1 d . . .
H16A H 0.2609 0.1526 0.0842 0.089 Uiso 1 1 calc R . .
H16B H 0.2566 0.0671 0.1529 0.089 Uiso 1 1 calc R . .
H16C H 0.3198 0.1748 0.1846 0.089 Uiso 1 1 calc R . .

loop_
_atom_site_aniso_label
_atom_site_aniso_U_11
_atom_site_aniso_U_22
_atom_site_aniso_U_33
_atom_site_aniso_U_23
_atom_site_aniso_U_13
_atom_site_aniso_U_12
Fe1 0.02092(13) 0.02547(14) 0.02604(14) -0.00198(10) 0.01210(10) -0.00016(10)
Fe2 0.01901(12) 0.02778(14) 0.02306(13) -0.00538(10) 0.01066(10) -0.00079(10)
Cl1 0.0382(3) 0.0393(3) 0.0567(3) 0.0183(2) 0.0264(2) 0.0107(2)
Cl2 0.0269(2) 0.0433(3) 0.0316(2) -0.0045(2) 0.00717(19) -0.00134(19)
Cl3 0.0388(3) 0.0324(3) 0.0441(3) -0.0101(2) 0.0202(2) -0.0088(2)
Cl4 0.0270(2) 0.0445(3) 0.0254(2) -0.00046(19) 0.01036(18) -0.00005(19)
Cl5 0.0200(2) 0.0422(3) 0.0392(3) -0.0034(2) 0.00991(18) 0.00217(18)
N1 0.0238(7) 0.0294(8) 0.0271(8) -0.0050(6) 0.0143(6) 0.0006(6)
N2 0.0238(8) 0.0313(8) 0.0287(8) 0.0038(7) 0.0045(6) 0.0007(6)
N3 0.0280(8) 0.0331(9) 0.0392(9) 0.0051(7) 0.0175(7) -0.0043(7)
C1 0.0314(10) 0.0283(10) 0.0280(10) 0.0028(8) 0.0068(8) 0.0039(8)
C2 0.0544(14) 0.0311(11) 0.0538(15) -0.0042(10) 0.0194(11) -0.0048(10)
C3 0.0227(9) 0.0483(13) 0.0406(12) 0.0098(10) 0.0013(8) -0.0006(9)
C4 0.0278(10) 0.0445(13) 0.0529(14) -0.0009(10) 0.0128(9) -0.0005(9)
C5 0.0289(9) 0.0273(10) 0.0438(12) -0.0015(8) 0.0128(8) -0.0006(8)
C6 0.0541(15) 0.0339(12) 0.0806(19) 0.0135(12) 0.0370(14) 0.0096(11)
C7 0.0414(12) 0.0520(13) 0.0262(10) 0.0030(9) 0.0074(9) -0.0013(10)
C8 0.0474(13) 0.0634(16) 0.0381(13) 0.0013(11) 0.0202(11) 0.0037(12)
C9 0.0309(10) 0.0358(11) 0.0356(11) 0.0049(9) 0.0143(8) -0.0046(8)
C10 0.0526(14) 0.0592(15) 0.0368(12) 0.0077(11) 0.0186(11) -0.0058(12)
C11 0.0295(10) 0.0380(11) 0.0359(11) 0.0019(9) 0.0174(8) -0.0008(8)
C12 0.0374(12) 0.0564(15) 0.0465(14) -0.0080(11) 0.0146(10) -0.0020(10)
C13 0.0289(10) 0.0597(14) 0.0464(13) -0.0011(11) 0.0225(10) -0.0056(10)
C14 0.0402(12) 0.0652(17) 0.0574(16) -0.0006(13) 0.0249(11) 0.0126(11)
C15 0.0519(14) 0.0327(12) 0.0650(16) 0.0095(11) 0.0270(12) -0.0103(10)
C16 0.0676(17) 0.0310(12) 0.084(2) 0.0130(12) 0.0340(15) 0.0066(11)

loop_
_geom_bond_atom_site_label_1
_geom_bond_atom_site_label_2
_geom_bond_distance
_geom_bond_site_symmetry_2
_geom_bond_publ_flag
Fe1 N1 1.8769(15) . ?
Fe1 N1 1.8801(15) 3_665 ?
Fe1 Cl1 2.2432(7) . ?
Fe1 Cl2 2.2435(6) . ?
Fe1 Fe1 2.6110(6) 3_665 ?
Fe2 N1 1.7551(15) . ?
Fe2 Cl3 2.2699(7) . ?
Fe2 Cl4 2.2733(7) . ?
Fe2 Cl5 2.2795(7) . ?
N1 Fe1 1.8801(15) 3_665 ?
N2 C5 1.515(2) . ?
N2 C7 1.519(3) . ?
N2 C1 1.522(2) . ?
N2 C3 1.523(2) . ?
N3 C15 1.512(3) . ?
N3 C9 1.517(3) . ?
N3 C11 1.522(2) . ?
N3 C13 1.524(3) . ?
C1 C2 1.511(3) . ?
C1 H1A 0.9900 . ?
C1 H1B 0.9900 . ?
C2 H2A 0.9800 . ?
C2 H2B 0.9800 . ?
C2 H2C 0.9800 . ?
C3 C4 1.509(3) . ?
C3 H3A 0.9900 . ?
C3 H3B 0.9900 . ?
C4 H4A 0.9800 . ?
C4 H4B 0.9800 . ?
C4 H4C 0.9800 . ?
C5 C6 1.508(3) . ?
C5 H5A 0.9900 . ?
C5 H5B 0.9900 . ?
C6 H6A 0.9800 . ?
C6 H6B 0.9800 . ?
C6 H6C 0.9800 . ?
C7 C8 1.507(3) . ?
C7 H7A 0.9900 . ?
C7 H7B 0.9900 . ?
C8 H8A 0.9800 . ?
C8 H8B 0.9800 . ?
C8 H8C 0.9800 . ?
C9 C10 1.516(3) . ?
C9 H9A 0.9900 . ?
C9 H9B 0.9900 . ?
C10 H10A 0.9800 . ?
C10 H10B 0.9800 . ?
C10 H10C 0.9800 . ?
C11 C12 1.512(3) . ?
C11 H11A 0.9900 . ?
C11 H11B 0.9900 . ?
C12 H12A 0.9800 . ?
C12 H12B 0.9800 . ?
C12 H12C 0.9800 . ?
C13 C14 1.502(3) . ?
C13 H13A 0.9900 . ?
C13 H13B 0.9900 . ?
C14 H14A 0.9800 . ?
C14 H14B 0.9800 . ?
C14 H14C 0.9800 . ?
C15 C16 1.514(3) . ?
C15 H15A 0.9900 . ?
C15 H15B 0.9900 . ?
C16 H16A 0.9800 . ?
C16 H16B 0.9800 . ?
C16 H16C 0.9800 . ?
